data_7240867
loop_
_publ_author_name
'Rosendo, Paula'
'Perles, Josefina'
'Zamora, Felix'
'Delgado, Salome'

_publ_section_title
;
 Cu(I)-iodide coordination polymers with aromatic thioamides
;
_journal_name_full CrystEngComm
_journal_paper_doi 10.1039/D0CE00969E
_journal_year 2020
_chemical_formula_sum 'C6 H6 Cu I N2 O0.33 S'
_chemical_formula_weight 333.96
_chemical_name_common 'CuIPYTBA (THF)'
_space_group_crystal_system monoclinic
_space_group_IT_number 14
_space_group_name_Hall '-P 2ybc'
_space_group_name_H-M_alt 'P 1 21/c 1'
_atom_sites_solution_hydrogens geom
_audit_update_record
;
2020-03-31 deposited with the CCDC.	2020-07-15 downloaded from the CCDC.
;
_cell_angle_alpha 90
_cell_angle_beta 102.6100(10)
_cell_angle_gamma 90
_cell_formula_units_Z 4
_cell_length_a 7.4048(3)
_cell_length_b 15.1170(4)
_cell_length_c 11.6390(5)
_cell_measurement_reflns_used 2253
_cell_measurement_temperature 296.(2)
_cell_measurement_theta_max 22.5009
_cell_measurement_theta_min 2.8188
_cell_volume 1271.42(8)
_computing_cell_refinement 'Bruker SAINT'
_computing_data_collection 'Bruker APEX2'
_computing_data_reduction 'Bruker SAINT'
_computing_molecular_graphics 'Bruker SHELXTL'
_computing_publication_material 'Bruker SHELXTL'
_computing_structure_refinement 'SHELXL-2014 (Sheldrick 2014)'
_computing_structure_solution 'SHELXS-97 (Sheldrick 2008)'
_diffrn_ambient_temperature 296.(2)
_diffrn_measured_fraction_theta_full 0.997
_diffrn_measured_fraction_theta_max 0.997
_diffrn_measurement_device_type 'Bruker Kappa Apex II'
_diffrn_measurement_method '\f and \w scans'
_diffrn_radiation_type 'Mo K\a'
_diffrn_radiation_wavelength 0.71073
_diffrn_reflns_av_R_equivalents 0.0614
_diffrn_reflns_av_unetI/netI 0.0467
_diffrn_reflns_limit_h_max 8
_diffrn_reflns_limit_h_min -8
_diffrn_reflns_limit_k_max 16
_diffrn_reflns_limit_k_min -18
_diffrn_reflns_limit_l_max 13
_diffrn_reflns_limit_l_min -14
_diffrn_reflns_number 13914
_diffrn_reflns_theta_full 25.35
_diffrn_reflns_theta_max 25.35
_diffrn_reflns_theta_min 2.24
_exptl_absorpt_coefficient_mu 4.268
_exptl_absorpt_correction_T_max 0.92
_exptl_absorpt_correction_T_min 0.60
_exptl_absorpt_correction_type multi-scan
_exptl_absorpt_process_details sadabs
_exptl_crystal_colour 'clear intense red-purple'
_exptl_crystal_density_diffrn 1.745
_exptl_crystal_density_method 'not measured'
_exptl_crystal_description plate
_exptl_crystal_F_000 627
_exptl_crystal_size_max 0.133
_exptl_crystal_size_mid 0.116
_exptl_crystal_size_min 0.020
_refine_diff_density_max 2.030
_refine_diff_density_min -1.044
_refine_ls_extinction_method none
_refine_ls_goodness_of_fit_ref 1.174
_refine_ls_hydrogen_treatment constr
_refine_ls_matrix_type full
_refine_ls_number_parameters 109
_refine_ls_number_reflns 2316
_refine_ls_number_restraints 0
_refine_ls_restrained_S_all 1.174
_refine_ls_R_factor_all 0.0756
_refine_ls_R_factor_gt 0.0494
_refine_ls_shift/su_max 0.000
_refine_ls_shift/su_mean 0.000
_refine_ls_structure_factor_coef Fsqd
_refine_ls_weighting_details 'w=1/[\s^2^(Fo^2^)+(0.0979P)^2^+3.2133P] where P=(Fo^2^+2Fc^2^)/3'
_refine_ls_weighting_scheme calc
_refine_ls_wR_factor_gt 0.1741
_refine_ls_wR_factor_ref 0.1939
_reflns_number_gt 1671
_reflns_number_total 2316
_reflns_threshold_expression 'I > 2\s(I)'
_cod_data_source_file d0ce00969e2.cif
_cod_data_source_block 2RT_02244
_cod_database_code 7240867

loop_
_space_group_symop_operation_xyz
'x, y, z'
'-x, y+1/2, -z+1/2'
'-x, -y, -z'
'x, -y-1/2, z-1/2'

loop_
_atom_site_type_symbol
_atom_site_label
_atom_site_fract_x
_atom_site_fract_y
_atom_site_fract_z
_atom_site_U_iso_or_equiv
_atom_site_adp_type
_atom_site_calc_flag
_atom_site_refinement_flags_adp
_atom_site_refinement_flags_occupancy
_atom_site_refinement_flags_posn
_atom_site_occupancy
_atom_site_disorder_assembly
_atom_site_disorder_group
C C1 0.2017(15) 0.2220(8) 0.6918(11) 0.066(3) Uani d . . . 1 . .
H H1 0.0798 0.2252 0.7002 0.08 Uiso calc U . R 1 . .
C C2 0.3283(15) 0.2755(7) 0.7606(11) 0.065(3) Uani d . . . 1 . .
H H2 0.293 0.3141 0.814 0.078 Uiso calc U . R 1 . .
C C3 0.5103(12) 0.2717(5) 0.7499(8) 0.039(2) Uani d . . . 1 . .
C C4 0.5510(12) 0.2126(6) 0.6736(9) 0.048(3) Uani d . . . 1 . .
H H4 0.6727 0.2061 0.6659 0.058 Uiso calc U . R 1 . .
C C5 0.4133(13) 0.1612(6) 0.6061(9) 0.047(2) Uani d . . . 1 . .
H H5 0.4452 0.1215 0.5528 0.057 Uiso calc U . R 1 . .
C C6 0.6546(13) 0.3300(6) 0.8225(9) 0.046(2) Uani d . . . 1 . .
Cu Cu1 0.02537(16) 0.10387(8) 0.50014(10) 0.0464(4) Uani d . . . 1 . .
I I1 0.14892(10) -0.00871(4) 0.36376(6) 0.0493(3) Uani d . . . 1 . .
N N1 0.2406(10) 0.1659(5) 0.6141(7) 0.0437(19) Uani d . . . 1 . .
N N2 0.6143(14) 0.4127(6) 0.8272(12) 0.117(6) Uani d . . . 1 . .
H H2A 0.5085 0.432 0.7897 0.141 Uiso calc U . R 1 . .
H H2B 0.6932 0.4486 0.8679 0.141 Uiso calc U . R 1 . .
S S1 0.8476(4) 0.28675(16) 0.8986(3) 0.0556(8) Uani d . . . 1 . .
O O1 0.373(4) 0.4709(15) 0.5935(19) 0.071(8) Uani d . P . 0.3333 . .

loop_
_atom_site_aniso_label
_atom_site_aniso_U_11
_atom_site_aniso_U_22
_atom_site_aniso_U_33
_atom_site_aniso_U_12
_atom_site_aniso_U_13
_atom_site_aniso_U_23
C1 0.033(6) 0.087(8) 0.079(9) -0.005(6) 0.012(6) -0.035(7)
C2 0.045(7) 0.070(7) 0.077(8) 0.001(5) 0.007(6) -0.033(6)
C3 0.034(5) 0.036(4) 0.046(6) 0.004(4) 0.004(4) -0.012(4)
C4 0.021(5) 0.055(6) 0.065(7) 0.001(4) 0.002(5) -0.016(5)
C5 0.037(6) 0.047(5) 0.055(6) 0.003(4) 0.003(5) -0.019(5)
C6 0.032(5) 0.043(5) 0.055(6) 0.003(4) -0.009(5) -0.016(4)
Cu1 0.0319(7) 0.0483(7) 0.0515(8) 0.0000(5) -0.0071(6) -0.0005(5)
I1 0.0509(5) 0.0433(4) 0.0562(6) -0.0040(3) 0.0168(4) -0.0028(3)
N1 0.028(4) 0.048(4) 0.052(5) -0.004(3) 0.002(4) -0.010(4)
N2 0.061(7) 0.047(6) 0.202(14) 0.017(5) -0.062(8) -0.023(7)
S1 0.0359(15) 0.0403(13) 0.079(2) 0.0005(10) -0.0140(14) -0.0080(12)
O1 0.11(2) 0.053(12) 0.038(13) 0.024(13) -0.004(13) -0.006(10)

loop_
_atom_type_symbol
_atom_type_description
_atom_type_scat_dispersion_real
_atom_type_scat_dispersion_imag
_atom_type_scat_source
C C 0.0033 0.0016 'International Tables Vol C Tables 4.2.6.8 and 6.1.1.4'
H H 0.0000 0.0000 'International Tables Vol C Tables 4.2.6.8 and 6.1.1.4'
N N 0.0061 0.0033 'International Tables Vol C Tables 4.2.6.8 and 6.1.1.4'
S S 0.1246 0.1234 'International Tables Vol C Tables 4.2.6.8 and 6.1.1.4'
Cu Cu 0.3201 1.2651 'International Tables Vol C Tables 4.2.6.8 and 6.1.1.4'
I I -0.4742 1.8119 'International Tables Vol C Tables 4.2.6.8 and 6.1.1.4'
O O 0.0106 0.0060 'International Tables Vol C Tables 4.2.6.8 and 6.1.1.4'

loop_
_geom_angle_atom_site_label_1
_geom_angle_atom_site_label_2
_geom_angle_atom_site_label_3
_geom_angle_site_symmetry_1
_geom_angle_site_symmetry_3
_geom_angle
_geom_angle_publ_flag
N1 C1 C2 . . 124.2(10) ?
N1 C1 H1 . . 117.9 ?
C2 C1 H1 . . 117.9 ?
C1 C2 C3 . . 118.9(10) ?
C1 C2 H2 . . 120.6 ?
C3 C2 H2 . . 120.6 ?
C4 C3 C2 . . 116.9(9) ?
C4 C3 C6 . . 122.1(8) ?
C2 C3 C6 . . 121.0(8) ?
C3 C4 C5 . . 120.4(9) ?
C3 C4 H4 . . 119.8 ?
C5 C4 H4 . . 119.8 ?
N1 C5 C4 . . 122.8(9) ?
N1 C5 H5 . . 118.6 ?
C4 C5 H5 . . 118.6 ?
N2 C6 C3 . . 116.9(8) ?
N2 C6 S1 . . 123.0(8) ?
C3 C6 S1 . . 120.0(7) ?
N1 Cu1 S1 . 4_465 106.3(2) ?
N1 Cu1 I1 . . 111.2(2) ?
S1 Cu1 I1 4_465 . 113.30(9) ?
N1 Cu1 I1 . 3_556 105.6(2) ?
S1 Cu1 I1 4_465 3_556 113.54(9) ?
I1 Cu1 I1 . 3_556 106.66(5) ?
Cu1 I1 Cu1 . 3_556 73.34(5) ?
C5 N1 C1 . . 116.7(8) ?
C5 N1 Cu1 . . 124.1(7) ?
C1 N1 Cu1 . . 118.7(7) ?
C6 N2 H2A . . 120.0 ?
C6 N2 H2B . . 120.0 ?
H2A N2 H2B . . 120.0 ?
C6 S1 Cu1 . 4_666 109.1(3) ?

loop_
_geom_bond_atom_site_label_1
_geom_bond_atom_site_label_2
_geom_bond_site_symmetry_2
_geom_bond_distance
_geom_bond_publ_flag
C1 N1 . 1.316(13) ?
C1 C2 . 1.359(14) ?
C1 H1 . 0.93 ?
C2 C3 . 1.381(14) ?
C2 H2 . 0.93 ?
C3 C4 . 1.340(12) ?
C3 C6 . 1.496(12) ?
C4 C5 . 1.382(12) ?
C4 H4 . 0.93 ?
C5 N1 . 1.305(12) ?
C5 H5 . 0.93 ?
C6 N2 . 1.290(13) ?
C6 S1 . 1.644(9) ?
Cu1 N1 . 2.063(7) ?
Cu1 S1 4_465 2.277(3) ?
Cu1 I1 . 2.6243(14) ?
Cu1 I1 3_556 2.6715(14) ?
I1 Cu1 3_556 2.6715(14) ?
N2 H2A . 0.86 ?
N2 H2B . 0.86 ?
S1 Cu1 4_666 2.277(3) ?

loop_
_geom_hbond_atom_site_label_D
_geom_hbond_atom_site_label_H
_geom_hbond_atom_site_label_A
_geom_hbond_site_symmetry_A
_geom_hbond_distance_DH
_geom_hbond_distance_HA
_geom_hbond_distance_DA
_geom_hbond_angle_DHA
_geom_hbond_publ_flag
C2 H2 I1 4_566 0.93 3.22 4.041(10) 147.6 ?
C4 H4 I1 3_656 0.93 3.31 3.879(9) 121.4 ?
N2 H2A I1 4_566 0.86 3.19 3.847(11) 135.0 ?
N2 H2A O1 . 0.86 2.36 3.04(2) 136.4 ?
N2 H2B I1 2_656 0.86 3.15 3.830(12) 137.3 ?

loop_
_geom_torsion_atom_site_label_1
_geom_torsion_atom_site_label_2
_geom_torsion_atom_site_label_3
_geom_torsion_atom_site_label_4
_geom_torsion_site_symmetry_1
_geom_torsion_site_symmetry_2
_geom_torsion_site_symmetry_3
_geom_torsion_site_symmetry_4
_geom_torsion
_geom_torsion_publ_flag
N1 C1 C2 C3 . . . . 0.(2) ?
C1 C2 C3 C4 . . . . -1.9(17) ?
C1 C2 C3 C6 . . . . 179.2(11) ?
C2 C3 C4 C5 . . . . 2.5(15) ?
C6 C3 C4 C5 . . . . -178.6(10) ?
C3 C4 C5 N1 . . . . -1.2(17) ?
C4 C3 C6 N2 . . . . 133.7(13) ?
C2 C3 C6 N2 . . . . -47.5(16) ?
C4 C3 C6 S1 . . . . -50.4(14) ?
C2 C3 C6 S1 . . . . 128.4(10) ?
C4 C5 N1 C1 . . . . -0.9(16) ?
C4 C5 N1 Cu1 . . . . 171.1(8) ?
C2 C1 N1 C5 . . . . 1.6(18) ?
C2 C1 N1 Cu1 . . . . -170.8(10) ?
N2 C6 S1 Cu1 . . . 4_666 -2.8(14) ?
C3 C6 S1 Cu1 . . . 4_666 -178.4(7) ?
